data_1551077
loop_
_publ_author_name
'Ishii, T.'
'Tsujino, N.'
'Arii, H.'
'Fujino, K.'
'Miyajima, N.'
'Kojitani, H.'
'Kunimoto, T.'
'Akaogi, M.'

_publ_section_title
;
 A shallow origin of so-called ultrahigh-pressure chromitites, based on
 single-crystal X-ray structure analysis of the high-pressure Mg2Cr2O5
 phase, with modified ludwigite-type structure
;
_journal_name_full 'American Mineralogist'
_journal_page_first 2113
_journal_page_last 2118
_journal_volume 102
_journal_year 2017
_chemical_formula_sum 'Cr2 Mg2 O5'
_chemical_name_common Mg2Cr2O5
_chemical_name_mineral 'Mg2Cr2O5 modified ludwigite'
_space_group_IT_number 55
_space_group_name_H-M_alt 'P b a m'
_symmetry_space_group_name_Hall '-P 2 2ab'
_symmetry_space_group_name_H-M 'P b a m'
_cell_angle_alpha 90
_cell_angle_beta 90
_cell_angle_gamma 90
_cell_formula_units_Z 4
_cell_length_a 9.6091(2)
_cell_length_b 12.4324(2)
_cell_length_c 2.8498(1)
_cell_volume 340.449(15)
_cod_data_source_file Mg2Cr2O5.cif
_cod_data_source_block Mg2Cr2O5
_cod_original_formula_sum 'Mg2 Cr2 O5'
_cod_database_code 1551077

loop_
_space_group_symop_operation_xyz
'x, y, z'
'-x, -y, -z'
'-x, -y, z'
'x, y, -z'
'-x+1/2, y+1/2, -z'
'x+1/2, -y+1/2, z'
'x+1/2, -y+1/2, -z'
'-x+1/2, y+1/2, z'

loop_
_atom_site_label
_atom_site_occupancy
_atom_site_fract_x
_atom_site_fract_y
_atom_site_fract_z
_atom_site_adp_type
_atom_site_U_iso_or_equiv
_atom_site_type_symbol
M1 0.288(5) 0.000000 0.000000 0.000000 Uiso 0.0040(2) Mg
M1 0.712(5) 0.000000 0.000000 0.000000 Uiso 0.0040(2) Cr
M2 0.906(5) 0.000000 0.500000 0.500000 Uiso 0.0065(4) Mg
M2 0.094(5) 0.000000 0.500000 0.500000 Uiso 0.0065(4) Cr
M3 0.263(3) 0.02049(4) 0.28839(3) 0.000000 Uiso 0.0041(2) Mg
M3 0.737(3) 0.02049(4) 0.28839(3) 0.000000 Uiso 0.0041(2) Cr
M4 0.145(3) 0.27072(4) 0.38466(3) 0.500000 Uiso 0.0041(2) Mg
M4 0.855(3) 0.27072(4) 0.38466(3) 0.500000 Uiso 0.0041(2) Cr
M5 1.0 0.24330(8) 0.13245(7) 0.000000 Uiso 0.0085(2) Mg
O1 1.0 0.1411(2) 0.03070(10) 0.500000 Uiso 0.0053(3) O
O2 1.0 0.4077(2) 0.34940(10) 0.000000 Uiso 0.0071(3) O
O3 1.0 0.4033(2) 0.14310(10) 0.500000 Uiso 0.0056(3) O
O4 1.0 0.1322(2) 0.43180(10) 0.000000 Uiso 0.0071(3) O
O5 1.0 0.1569(2) 0.24700(10) 0.500000 Uiso 0.0060(3) O

loop_
_atom_site_aniso_label
_atom_site_aniso_U_11
_atom_site_aniso_U_22
_atom_site_aniso_U_33
_atom_site_aniso_U_12
_atom_site_aniso_U_13
_atom_site_aniso_U_23
M1 0.0025(3) 0.0053(3) 0.0041(3) -0.0002(2) 0.00000 0.00000
M1 0.0025(3) 0.00530 0.00410 -0.0002(2) 0.00000 0.00000
M2 0.0052(5) 0.0061(5) 0.0080(6) -0.0003(3) 0.00000 0.00000
M2 0.0052(5) 0.0061(5) 0.0080(6) -0.0003(3) 0.00000 0.00000
M3 0.0031(2) 0.0049(2) 0.0043(2) 0.0003(1) 0.00000 0.00000
M3 0.0031(2) 0.0049(2) 0.0043(2) 0.0003(1) 0.00000 0.00000
M4 0.0030(2) 0.0050(2) 0.0042(2) -0.0003(1) 0.00000 0.00000
M4 0.0030(2) 0.0050(2) 0.0042(2) -0.0003(1) 0.00000 0.00000
M5 0.0059(4) 0.0128(4) 0.0067(4) -0.0020(3) 0.00000 0.00000
O1 0.0049(7) 0.0056(7) 0.0055(7) -0.0001(6) 0.00000 0.00000
O2 0.0060(7) 0.0083(8) 0.0068(8) 0.0011(6) 0.00000 0.00000
O3 0.0039(7) 0.0070(7) 0.0060(8) -0.0003(6) 0.00000 0.00000
O4 0.0059(7) 0.0085(8) 0.0068(8) 0.00011(6) 0.00000 0.00000
O5 0.0054(7) 0.0062(7) 0.0065(7) 0.0004(6) 0.00000 0.00000
